data_2105404
loop_
_publ_author_name
'Gorres, B.T.'
'Montgomery, P.W.'
'Knutson, C.D.'
'Gurr, G.E.'

_publ_section_title
;
 The crystal structure of trigonal diboron trioxide
;
_journal_name_full 'Acta Crystallographica B (24,1968-38,1982)'
_journal_page_first 906
_journal_page_last 915
_journal_paper_doi 10.1107/S0567740870003369
_journal_volume 26
_journal_year 1970
_chemical_formula_sum 'B2 O3'
_space_group_IT_number 144
_symmetry_space_group_name_Hall 'P 31'
_symmetry_space_group_name_H-M 'P 31'
_cell_angle_alpha 90
_cell_angle_beta 90
_cell_angle_gamma 120
_cell_formula_units_Z 3
_cell_length_a 4.3358
_cell_length_b 4.3358
_cell_length_c 8.3397
_cell_volume 135.775
_citation_journal_id_ASTM ACBCAR
_cod_data_source_file boron_297.cif
_cod_data_source_block B2O3
_cod_original_cell_volume 135.7749
_cod_database_code 2105404

loop_
_symmetry_equiv_pos_as_xyz
x,y,z
-y,x-y,z+1/3
-x+y,-x,z+2/3

loop_
_atom_site_label
_atom_site_type_symbol
_atom_site_fract_x
_atom_site_fract_y
_atom_site_fract_z
_atom_site_occupancy
_atom_site_U_iso_or_equiv
O1 O-2 0.5468 0.3972 0 1 0.0
O2 O-2 0.1485 0.6004 0.0775 1 0.0
B1 B+3 0.2229 0.3926 -0.0198 1 0.0
O3 O-2 0.0045 0.1608 -0.1291 1 0.0
B2 B+3 0.8281 0.6031 0.0921 1 0.0
